data_7248145
loop_
_publ_author_name
'Gavrikov, Andrey V.'
'Ilyukhin, Andrey B.'

_publ_section_title
;
 Union is strength: \p--\p stacking interactions are capable of preventing
 solid-state racemization of tris-chelate complexes
;
_journal_issue 12
_journal_name_full CrystEngComm
_journal_page_first 1677
_journal_page_last 1682
_journal_paper_doi 10.1039/D4CE00104D
_journal_volume 26
_journal_year 2024
_chemical_absolute_configuration unk
_chemical_formula_moiety 'C36 H24 Co N6, N5 O15 Tb, C2 H3 N'
_chemical_formula_sum 'C38 H27 Co N12 O15 Tb'
_chemical_formula_weight 1109.56
_space_group_IT_number 5
_space_group_name_Hall 'C 2y'
_space_group_name_H-M_alt 'C 1 2 1'
_symmetry_cell_setting monoclinic
_symmetry_Int_Tables_number 5
_symmetry_space_group_name_Hall 'C 2y'
_symmetry_space_group_name_H-M 'C 1 2 1'
_atom_sites_solution_hydrogens geom
_audit_conform_dict_location ftp://ftp.iucr.org/pub/cif_core.dic
_audit_conform_dict_name cif_core.dic
_audit_conform_dict_version 2.4.5
_audit_creation_date 2023-04-23T08:40:45-00:00
_audit_creation_method 'WinGX routine CIF_UPDATE'
_audit_update_record
;
2023-09-15 deposited with the CCDC.	2024-02-14 downloaded from the CCDC.
;
_cell_angle_alpha 90
_cell_angle_beta 104.446(3)
_cell_angle_gamma 90
_cell_formula_units_Z 8
_cell_length_a 27.417(2)
_cell_length_b 13.0209(12)
_cell_length_c 27.138(2)
_cell_measurement_reflns_used 9894
_cell_measurement_temperature 150(2)
_cell_measurement_theta_max 25.53
_cell_measurement_theta_min 2.44
_cell_volume 9381.8(13)
_computing_cell_refinement 'Bruker SAINT'
_computing_data_collection 'Bruker APEX3'
_computing_data_reduction 'Bruker SAINT'
_computing_molecular_graphics 'Bruker SHELXTL'
_computing_publication_material 'Bruker SHELXTL'
_computing_structure_refinement 'SHELXL-2018/3 (Sheldrick, 2018)'
_computing_structure_solution 'SHELXS-2018 (Sheldrick, 2015)'
_diffrn_ambient_temperature 150(2)
_diffrn_measured_fraction_theta_full 0.998
_diffrn_measured_fraction_theta_max 0.97
_diffrn_measurement_device_type 'Bruker APEX-3 CCD'
_diffrn_measurement_method '\w scans'
_diffrn_radiation_monochromator graphite
_diffrn_radiation_type MoK\a
_diffrn_radiation_wavelength 0.71073
_diffrn_reflns_av_R_equivalents 0.0918
_diffrn_reflns_av_unetI/netI 0.0904
_diffrn_reflns_Laue_measured_fraction_full 0.998
_diffrn_reflns_Laue_measured_fraction_max 0.97
_diffrn_reflns_limit_h_max 33
_diffrn_reflns_limit_h_min -33
_diffrn_reflns_limit_k_max 15
_diffrn_reflns_limit_k_min -15
_diffrn_reflns_limit_l_max 32
_diffrn_reflns_limit_l_min -32
_diffrn_reflns_number 70199
_diffrn_reflns_point_group_measured_fraction_full 0.999
_diffrn_reflns_point_group_measured_fraction_max 0.97
_diffrn_reflns_theta_full 25.242
_diffrn_reflns_theta_max 25.525
_diffrn_reflns_theta_min 2.201
_diffrn_standards_number 0
_exptl_absorpt_coefficient_mu 1.926
_exptl_absorpt_correction_T_max 0.7452
_exptl_absorpt_correction_T_min 0.6248
_exptl_absorpt_correction_type multi-scan
_exptl_absorpt_process_details
;
 SADABS 2016/2: Krause, L., Herbst-Irmer, R., Sheldrick G.M. & Stalke D.,
 J. Appl. Cryst. 48 (2015) 3-10
;
_exptl_crystal_colour yellow
_exptl_crystal_density_diffrn 1.571
_exptl_crystal_description block
_exptl_crystal_F_000 4408
_exptl_crystal_size_max 0.24
_exptl_crystal_size_mid 0.18
_exptl_crystal_size_min 0.1
_refine_diff_density_max 3.267
_refine_diff_density_min -1.954
_refine_diff_density_rms 0.169
_refine_ls_abs_structure_details
;
 Flack x determined using 0 quotients [(I+)-(I-)]/[(I+)+(I-)]
 (Parsons, Flack and Wagner, Acta Cryst. B69 (2013) 249-259).
;
_refine_ls_abs_structure_Flack 0
_refine_ls_extinction_method none
_refine_ls_goodness_of_fit_ref 1.179
_refine_ls_hydrogen_treatment constr
_refine_ls_matrix_type full
_refine_ls_number_parameters 1152
_refine_ls_number_reflns 17064
_refine_ls_number_restraints 271
_refine_ls_restrained_S_all 1.2
_refine_ls_R_factor_all 0.1071
_refine_ls_R_factor_gt 0.0836
_refine_ls_shift/su_max 0.04
_refine_ls_shift/su_mean 0
_refine_ls_structure_factor_coef Fsqd
_refine_ls_weighting_details
;
w=1/[\s^2^(Fo^2^)+(0.1000P)^2^+40.0000P] where P=(Fo^2^+2Fc^2^)/3
;
_refine_ls_weighting_scheme calc
_refine_ls_wR_factor_gt 0.196
_refine_ls_wR_factor_ref 0.2126
_reflns_Friedel_coverage 0.91
_reflns_Friedel_fraction_full 0.999
_reflns_Friedel_fraction_max 0.97
_reflns_number_gt 13526
_reflns_number_total 17064
_reflns_threshold_expression 'I > 2\s(I)'
_cod_data_source_file d4ce00104d2.cif
_cod_data_source_block CoTb_MeCN
_cod_depositor_comments 'Adding full bibliography for 7248144--7248174.cif.'
_cod_original_sg_symbol_H-M 'C 2'
_cod_database_code 7248145
_shelx_estimated_absorpt_t_min 0.655
_shelx_estimated_absorpt_t_max 0.831

loop_
_symmetry_equiv_pos_as_xyz
'x, y, z'
'-x, y, -z'
'x+1/2, y+1/2, z'
'-x+1/2, y+1/2, -z'

loop_
_atom_site_label
_atom_site_type_symbol
_atom_site_fract_x
_atom_site_fract_y
_atom_site_fract_z
_atom_site_U_iso_or_equiv
_atom_site_adp_type
_atom_site_occupancy
_atom_site_site_symmetry_order
_atom_site_calc_flag
_atom_site_refinement_flags_posn
_atom_site_refinement_flags_adp
_atom_site_refinement_flags_occupancy
_atom_site_disorder_assembly
_atom_site_disorder_group
Tb1 Tb 0.23440(4) 0.6264(5) -0.24472(4) 0.0404(3) Uani 1 1 d . . . . .
O1 O 0.3125(7) 0.5917(14) -0.1760(7) 0.060(5) Uani 1 1 d . U . . .
O2 O 0.2689(7) 0.4617(14) -0.2120(7) 0.055(5) Uani 1 1 d . U . . .
O3 O 0.3410(9) 0.4419(17) -0.1591(9) 0.086(6) Uani 1 1 d . U . . .
O4 O 0.1946(7) 0.4879(14) -0.3027(7) 0.059(4) Uani 1 1 d . U . . .
O5 O 0.1514(8) 0.6256(19) -0.3052(8) 0.085(6) Uani 1 1 d . U . . .
O6 O 0.1195(10) 0.489(2) -0.3480(12) 0.129(10) Uani 1 1 d . U . . .
O7 O 0.2012(6) 0.7989(13) -0.2587(7) 0.053(4) Uani 1 1 d . U . . .
O8 O 0.2809(6) 0.7840(12) -0.2267(7) 0.050(4) Uani 1 1 d . U . . .
O9 O 0.2498(8) 0.9376(13) -0.2427(7) 0.068(5) Uani 1 1 d . U . . .
O10 O 0.1685(9) 0.556(2) -0.2078(10) 0.094(7) Uani 1 1 d . U . . .
O11 O 0.2108(12) 0.669(2) -0.1667(10) 0.113(9) Uani 1 1 d . U . . .
O12 O 0.1478(9) 0.6128(19) -0.1415(9) 0.085(6) Uani 1 1 d . U . . .
O13 O 0.3050(7) 0.5823(14) -0.2835(7) 0.054(4) Uani 1 1 d . U . . .
O14 O 0.2472(7) 0.6784(14) -0.3288(7) 0.054(4) Uani 1 1 d . U . . .
O15 O 0.3122(7) 0.6410(18) -0.3560(7) 0.067(5) Uani 1 1 d . U . . .
N1 N 0.3090(8) 0.4991(16) -0.1816(8) 0.050(5) Uani 1 1 d . U . . .
N2 N 0.1553(9) 0.532(2) -0.3177(10) 0.074(7) Uani 1 1 d . U . . .
N3 N 0.2450(8) 0.8451(15) -0.2416(7) 0.047(5) Uani 1 1 d . U . . .
N4 N 0.1735(10) 0.616(2) -0.1697(10) 0.067(6) Uani 1 1 d . U . . .
N5 N 0.2888(7) 0.6355(18) -0.3223(7) 0.040(4) Uani 1 1 d . U . . .
Tb2 Tb 0.5 -0.1158(5) 0 0.0439(4) Uani 1 2 d S TU P . .
O16 O 0.4265(8) -0.1020(15) -0.0761(7) 0.068(5) Uani 1 1 d . U . . .
O17 O 0.4523(7) 0.0359(12) -0.0349(6) 0.049(4) Uani 1 1 d . U . . .
O18 O 0.3962(8) 0.0474(18) -0.1045(8) 0.082(6) Uani 1 1 d . U . . .
O19 O 0.4759(7) -0.0627(15) 0.0770(6) 0.057(4) Uani 1 1 d . U . . .
O20 O 0.4204(8) -0.1531(17) 0.0239(8) 0.077(6) Uani 1 1 d . U . . .
O21 O 0.4094(11) -0.123(2) 0.0986(10) 0.103(8) Uani 1 1 d . U . . .
O22 O 0.4821(9) -0.2800(17) -0.0415(8) 0.079(6) Uani 1 1 d . U . . .
O23 O 0.5 -0.426(3) 0 0.102(11) Uani 1 2 d S TU P . .
N6 N 0.4228(9) -0.0028(18) -0.0731(8) 0.055(5) Uani 1 1 d . U . . .
N7 N 0.4331(9) -0.114(2) 0.0679(9) 0.057(6) Uani 1 1 d . U . . .
N8 N 0.5 -0.335(3) 0 0.066(9) Uani 1 2 d S TU P . .
Tb3 Tb 0.97599(8) 0.9188(5) 0.49945(8) 0.0372(5) Uani 0.5 1 d D . P A -1
O24 O 0.92743(16) 0.8348(5) 0.4214(2) 0.054(2) Uiso 0.5 1 d D U P A -1
O25 O 0.94470(16) 0.7404(6) 0.4889(2) 0.054(2) Uiso 0.5 1 d D U P A -1
O26 O 0.89375(15) 0.6834(6) 0.4193(3) 0.054(2) Uiso 0.5 1 d D U P A -1
N9 N 0.92166(5) 0.7520(2) 0.44299(10) 0.054(2) Uiso 0.5 1 d D U P A -1
O27 O 0.8889(5) 0.9317(3) 0.5065(2) 0.054(2) Uiso 0.5 1 d D U P A -1
O28 O 0.9410(5) 0.8582(3) 0.5696(3) 0.054(2) Uiso 0.5 1 d D U P A -1
O29 O 0.8613(6) 0.8656(3) 0.5677(3) 0.054(2) Uiso 0.5 1 d D U P A -1
N10 N 0.8970(6) 0.88500(8) 0.54809(10) 0.054(2) Uiso 0.5 1 d D U P A -1
O30 O 0.9979(2) 1.0011(4) 0.4260(3) 0.054(2) Uiso 0.5 1 d D U P A -1
O31 O 0.9335(3) 1.0630(4) 0.4485(2) 0.054(2) Uiso 0.5 1 d D U P A -1
O32 O 0.9565(3) 1.1292(4) 0.3844(2) 0.054(2) Uiso 0.5 1 d D U P A -1
N11 N 0.96273(10) 1.06451(14) 0.41950(10) 0.054(2) Uiso 0.5 1 d D U P A -1
O33 O 1.0446(2) 0.8248(3) 0.5572(6) 0.054(2) Uiso 0.5 1 d D U P A -1
O34 O 1.0460(2) 0.8273(3) 0.4777(6) 0.054(2) Uiso 0.5 1 d D U P A -1
O35 O 1.1037(2) 0.7446(3) 0.5324(8) 0.054(2) Uiso 0.5 1 d D U P A -1
N12 N 1.06477(8) 0.79888(9) 0.5225(7) 0.054(2) Uiso 0.5 1 d D U P A -1
O36 O 0.9913(3) 1.0404(4) 0.5712(3) 0.054(2) Uiso 0.5 1 d D U P A -1
O37 O 1.0471(3) 1.0378(4) 0.5274(3) 0.054(2) Uiso 0.5 1 d D U P A -1
O38 O 1.0600(3) 1.1310(4) 0.5958(3) 0.054(2) Uiso 0.5 1 d D U P A -1
N13 N 1.03284(14) 1.07012(10) 0.56511(11) 0.054(2) Uiso 0.5 1 d D U P A -1
Co1 Co 0.40254(11) 0.5015(5) 0.14121(11) 0.0355(6) Uani 1 1 d . . . . .
N21 N 0.4238(8) 0.3632(15) 0.1105(6) 0.038(4) Uani 1 1 d . . . . .
N22 N 0.3897(8) 0.5413(14) 0.0617(7) 0.044(5) Uani 1 1 d . . . . .
N23 N 0.3732(7) 0.6376(17) 0.1662(7) 0.041(4) Uani 1 1 d . . . . .
N24 N 0.3263(8) 0.4658(14) 0.1284(7) 0.043(5) Uani 1 1 d . . . . .
N25 N 0.4771(5) 0.5528(14) 0.1644(6) 0.032(4) Uani 1 1 d . . . . .
N26 N 0.4235(7) 0.4498(14) 0.2173(7) 0.036(4) Uani 1 1 d . . . . .
C1 C 0.4439(10) 0.2764(18) 0.1329(10) 0.050(6) Uani 1 1 d . . . . .
H1A H 0.449218 0.272806 0.168772 0.06 Uiso 1 1 calc R U . . .
C2 C 0.4577(11) 0.1926(18) 0.1094(10) 0.054(7) Uani 1 1 d . . . . .
H2A H 0.471455 0.133017 0.12802 0.064 Uiso 1 1 calc R U . . .
C3 C 0.4509(16) 0.199(2) 0.0584(11) 0.078(11) Uani 1 1 d . . . . .
H3A H 0.457969 0.139919 0.040553 0.094 Uiso 1 1 calc R U . . .
C4 C 0.4348(15) 0.282(2) 0.0328(10) 0.078(10) Uani 1 1 d . . . . .
C5 C 0.4248(16) 0.298(3) -0.0206(15) 0.100(12) Uani 1 1 d . U . . .
H5A H 0.428872 0.239362 -0.040362 0.12 Uiso 1 1 calc R U . . .
C6 C 0.4102(18) 0.386(3) -0.0465(11) 0.100(13) Uani 1 1 d . . . . .
H6A H 0.410827 0.391661 -0.081204 0.12 Uiso 1 1 calc R U . . .
C7 C 0.3934(13) 0.472(2) -0.0199(10) 0.071(9) Uani 1 1 d . . . . .
C8 C 0.3748(12) 0.566(2) -0.0431(10) 0.063(8) Uani 1 1 d . . . . .
H8A H 0.370058 0.574775 -0.078705 0.076 Uiso 1 1 calc R U . . .
C9 C 0.3639(11) 0.643(2) -0.0144(10) 0.058(7) Uani 1 1 d . U . . .
H9A H 0.351567 0.707132 -0.029502 0.07 Uiso 1 1 calc R U . . .
C10 C 0.3713(9) 0.627(2) 0.0388(8) 0.048(5) Uani 1 1 d . . . . .
H10A H 0.362477 0.680969 0.058775 0.057 Uiso 1 1 calc R U . . .
C11 C 0.4020(11) 0.463(2) 0.0334(9) 0.051(6) Uani 1 1 d . . . . .
C12 C 0.4206(11) 0.3660(18) 0.0596(10) 0.057(7) Uani 1 1 d . . . . .
C13 C 0.3968(9) 0.721(2) 0.1848(9) 0.048(6) Uani 1 1 d . . . . .
H13A H 0.43208 0.725114 0.18786 0.057 Uiso 1 1 calc R U . . .
C14 C 0.3721(10) 0.8084(19) 0.2009(10) 0.053(6) Uani 1 1 d . . . . .
H14A H 0.39084 0.867868 0.214283 0.064 Uiso 1 1 calc R U . . .
C15 C 0.3240(11) 0.804(2) 0.1968(12) 0.063(8) Uani 1 1 d . . . . .
H15A H 0.307146 0.861167 0.207158 0.075 Uiso 1 1 calc R U . . .
C16 C 0.2961(10) 0.7123(18) 0.1762(11) 0.051(6) Uani 1 1 d . . . . .
C17 C 0.2432(11) 0.700(2) 0.1702(16) 0.090(12) Uani 1 1 d . . . . .
H17A H 0.224817 0.755749 0.179331 0.108 Uiso 1 1 calc R U . . .
C18 C 0.2180(11) 0.613(3) 0.1518(14) 0.087(11) Uani 1 1 d . . . . .
H18A H 0.183398 0.604199 0.150835 0.104 Uiso 1 1 calc R U . . .
C19 C 0.2465(12) 0.533(2) 0.1338(10) 0.060(7) Uani 1 1 d . . . . .
C20 C 0.2223(11) 0.442(2) 0.1140(11) 0.070(9) Uani 1 1 d . . . . .
H20A H 0.187321 0.432259 0.11073 0.084 Uiso 1 1 calc R U . . .
C21 C 0.2515(11) 0.3648(19) 0.0992(10) 0.059(7) Uani 1 1 d . . . . .
H21A H 0.23606 0.304362 0.082849 0.07 Uiso 1 1 calc R U . . .
C22 C 0.3016(9) 0.378(2) 0.1085(9) 0.052(6) Uani 1 1 d . . . . .
H22A H 0.321146 0.322561 0.100872 0.062 Uiso 1 1 calc R U . . .
C23 C 0.2966(8) 0.5411(18) 0.1388(8) 0.039(5) Uani 1 1 d . . . . .
C24 C 0.3218(8) 0.634(2) 0.1600(8) 0.041(5) Uani 1 1 d . . . . .
C25 C 0.5040(9) 0.604(2) 0.1363(9) 0.050(7) Uani 1 1 d . . . . .
H25A H 0.489294 0.616323 0.101254 0.06 Uiso 1 1 calc R U . . .
C26 C 0.5536(8) 0.639(2) 0.1583(8) 0.045(6) Uani 1 1 d . . . . .
H26A H 0.571136 0.679189 0.139084 0.054 Uiso 1 1 calc R U . . .
C27 C 0.5750(8) 0.6143(18) 0.2064(8) 0.043(5) Uani 1 1 d . . . . .
H27A H 0.609108 0.633584 0.22004 0.051 Uiso 1 1 calc R U . . .
C28 C 0.5502(8) 0.5615(18) 0.2384(9) 0.040(5) Uani 1 1 d . U . . .
C29 C 0.5719(8) 0.5364(16) 0.2888(8) 0.038(5) Uani 1 1 d . . . . .
H29A H 0.606065 0.553224 0.304052 0.045 Uiso 1 1 calc R U . . .
C30 C 0.5429(8) 0.4865(18) 0.3165(9) 0.043(5) Uani 1 1 d . . . . .
H30A H 0.556712 0.475002 0.351838 0.052 Uiso 1 1 calc R U . . .
C31 C 0.4942(8) 0.4527(16) 0.2946(8) 0.035(5) Uani 1 1 d . . . . .
C32 C 0.4632(10) 0.391(2) 0.3198(8) 0.048(6) Uani 1 1 d . . . . .
H32A H 0.47578 0.370369 0.354154 0.058 Uiso 1 1 calc R U . . .
C33 C 0.4169(8) 0.3655(19) 0.2940(8) 0.037(5) Uani 1 1 d . . . . .
H33A H 0.396284 0.327104 0.310624 0.045 Uiso 1 1 calc R U . . .
C34 C 0.3982(10) 0.393(2) 0.2438(10) 0.050(6) Uani 1 1 d . . . . .
H34A H 0.365397 0.369786 0.226911 0.06 Uiso 1 1 calc R U . . .
C35 C 0.4716(8) 0.4764(14) 0.2424(7) 0.031(5) Uani 1 1 d . . . . .
C36 C 0.5011(8) 0.5311(15) 0.2139(7) 0.031(4) Uani 1 1 d . . . . .
Co2 Co 0.34925(10) 0.0106(5) -0.37163(10) 0.0320(6) Uani 1 1 d . . . . .
N31 N 0.3693(7) -0.1297(17) -0.4031(6) 0.041(4) Uani 1 1 d . . . . .
N32 N 0.3222(9) 0.037(2) -0.4520(9) 0.061(6) Uani 1 1 d . . . . .
N33 N 0.2748(6) -0.0263(12) -0.3697(7) 0.033(4) Uani 1 1 d . . . . .
N34 N 0.3245(7) 0.1562(15) -0.3469(7) 0.039(5) Uani 1 1 d . . . . .
N35 N 0.3850(7) -0.0297(14) -0.2972(7) 0.039(4) Uani 1 1 d . . . . .
N36 N 0.4230(7) 0.0626(15) -0.3648(8) 0.043(5) Uani 1 1 d . . . . .
C37 C 0.3931(10) -0.2098(19) -0.3793(10) 0.058(7) Uani 1 1 d . . . . .
H37A H 0.399088 -0.213333 -0.343348 0.069 Uiso 1 1 calc R U . . .
C38 C 0.4098(17) -0.289(2) -0.4047(12) 0.090(12) Uani 1 1 d . . . . .
H38A H 0.42529 -0.347188 -0.385771 0.108 Uiso 1 1 calc R U . . .
C39 C 0.4050(19) -0.287(4) -0.4542(17) 0.113(15) Uani 1 1 d . U . . .
H39A H 0.422063 -0.335799 -0.470149 0.135 Uiso 1 1 calc R U . . .
C40 C 0.3719(18) -0.207(2) -0.4845(10) 0.097(14) Uani 1 1 d D . . . .
C41 C 0.362(2) -0.196(5) -0.5378(11) 0.16(3) Uani 1 1 d D . . . .
H41A H 0.37134 -0.248411 -0.557672 0.197 Uiso 1 1 calc R U . . .
C42 C 0.338(2) -0.112(5) -0.5607(15) 0.14(2) Uani 1 1 d . . . . .
H42A H 0.332943 -0.105318 -0.596479 0.173 Uiso 1 1 calc R U . . .
C43 C 0.3218(16) -0.037(3) -0.5342(12) 0.091(11) Uani 1 1 d . . . . .
C44 C 0.2972(16) 0.047(4) -0.5598(15) 0.13(2) Uani 1 1 d . . . . .
H44A H 0.2919 0.053025 -0.595645 0.153 Uiso 1 1 calc R U . . .
C45 C 0.2806(16) 0.120(4) -0.5327(15) 0.115(15) Uani 1 1 d . . . . .
H45A H 0.257737 0.171282 -0.549071 0.138 Uiso 1 1 calc R U . . .
C46 C 0.2999(13) 0.117(3) -0.4746(11) 0.084(10) Uani 1 1 d . . . . .
H46A H 0.295275 0.175267 -0.455043 0.1 Uiso 1 1 calc R U . . .
C47 C 0.3346(10) -0.042(2) -0.4803(8) 0.054(7) Uani 1 1 d . . . . .
C48 C 0.3568(11) -0.128(2) -0.4554(8) 0.059(7) Uani 1 1 d . . . . .
C49 C 0.2498(9) -0.1092(19) -0.3824(8) 0.039(5) Uani 1 1 d . . . . .
H49A H 0.267152 -0.16563 -0.392397 0.047 Uiso 1 1 calc R U . . .
C50 C 0.1986(9) -0.124(2) -0.3828(9) 0.053(6) Uani 1 1 d . . . . .
H50A H 0.182372 -0.188031 -0.392862 0.064 Uiso 1 1 calc R U . . .
C51 C 0.1725(10) -0.0423(19) -0.3681(10) 0.055(7) Uani 1 1 d . . . . .
H51A H 0.137876 -0.049118 -0.368632 0.066 Uiso 1 1 calc R U . . .
C52 C 0.1979(8) 0.0498(19) -0.3525(9) 0.043(5) Uani 1 1 d . . . . .
C53 C 0.1766(10) 0.139(2) -0.3355(9) 0.056(6) Uani 1 1 d . . . . .
H53A H 0.142168 0.136888 -0.334738 0.068 Uiso 1 1 calc R U . . .
C54 C 0.2029(9) 0.227(2) -0.3202(10) 0.052(6) Uani 1 1 d . . . . .
H54A H 0.187404 0.282356 -0.307049 0.063 Uiso 1 1 calc R U . . .
C55 C 0.2546(10) 0.236(2) -0.3241(9) 0.049(6) Uani 1 1 d . . . . .
C56 C 0.2821(13) 0.325(2) -0.3113(14) 0.074(9) Uani 1 1 d . . . . .
H56A H 0.268408 0.383409 -0.298339 0.089 Uiso 1 1 calc R U . . .
C57 C 0.3314(11) 0.3267(17) -0.3182(12) 0.061(8) Uani 1 1 d . . . . .
H57A H 0.351382 0.386766 -0.309999 0.073 Uiso 1 1 calc R U . . .
C58 C 0.3508(9) 0.2416(19) -0.3369(9) 0.048(6) Uani 1 1 d . . . . .
H58A H 0.383578 0.244669 -0.342596 0.057 Uiso 1 1 calc R U . . .
C59 C 0.2774(10) 0.1495(15) -0.3428(9) 0.044(6) Uani 1 1 d . . . . .
C60 C 0.2510(9) 0.0565(19) -0.3554(8) 0.041(5) Uani 1 1 d . . . . .
C61 C 0.3662(7) -0.0786(18) -0.2597(8) 0.032(4) Uani 1 1 d . . . . .
H61A H 0.33171 -0.097638 -0.268619 0.039 Uiso 1 1 calc R U . . .
C62 C 0.3927(10) -0.101(2) -0.2128(9) 0.052(7) Uani 1 1 d . . . . .
H62A H 0.37662 -0.131914 -0.189416 0.063 Uiso 1 1 calc R U . . .
C63 C 0.4436(11) -0.078(2) -0.1979(10) 0.064(8) Uani 1 1 d . . . . .
H63A H 0.463129 -0.096437 -0.165094 0.077 Uiso 1 1 calc R U . . .
C64 C 0.4653(8) -0.0273(19) -0.2316(9) 0.044(6) Uani 1 1 d . . . . .
C65 C 0.5176(11) 0.003(3) -0.2202(11) 0.073(9) Uani 1 1 d . . . . .
H65A H 0.539442 -0.00963 -0.187693 0.087 Uiso 1 1 calc R U . . .
C66 C 0.5353(9) 0.052(2) -0.2584(12) 0.057(7) Uani 1 1 d . . . . .
H66A H 0.569788 0.071393 -0.250667 0.068 Uiso 1 1 calc R U . . .
C67 C 0.5055(10) 0.0740(19) -0.3072(11) 0.053(6) Uani 1 1 d . . . . .
C68 C 0.5235(10) 0.125(2) -0.3472(13) 0.066(9) Uani 1 1 d . . . . .
H68A H 0.557476 0.147282 -0.341248 0.08 Uiso 1 1 calc R U . . .
C69 C 0.4907(11) 0.139(3) -0.3930(13) 0.074(9) Uani 1 1 d . U . . .
H69A H 0.501809 0.168768 -0.420384 0.089 Uiso 1 1 calc R U . . .
C70 C 0.4414(11) 0.112(2) -0.3996(10) 0.062(7) Uani 1 1 d . U . . .
H70A H 0.418576 0.128027 -0.431142 0.074 Uiso 1 1 calc R U . . .
C71 C 0.4552(7) 0.0448(16) -0.3182(8) 0.034(5) Uani 1 1 d . . . . .
C72 C 0.4350(7) -0.0038(16) -0.2812(8) 0.035(5) Uani 1 1 d . . . . .
N101 N 0.4929(13) 0.762(3) 0.2841(10) 0.128(6) Uiso 1 1 d D U . . .
C101 C 0.4802(12) 0.796(3) 0.3180(10) 0.128(6) Uiso 1 1 d D U . . .
C102 C 0.4678(15) 0.841(3) 0.3643(11) 0.128(6) Uiso 1 1 d D U . . .
H10B H 0.469339 0.786754 0.389876 0.192 Uiso 1 1 calc R U . . .
H10C H 0.433833 0.870011 0.354945 0.192 Uiso 1 1 calc R U . . .
H10D H 0.492198 0.894673 0.378427 0.192 Uiso 1 1 calc R U . . .
N111 N 0.9599(11) 0.763(3) 0.7601(12) 0.128(6) Uiso 1 1 d D U . . .
C111 C 0.9301(11) 0.745(3) 0.7821(12) 0.128(6) Uiso 1 1 d D U . . .
C112 C 0.8934(12) 0.713(3) 0.8120(13) 0.128(6) Uiso 1 1 d D U . . .
H11A H 0.892899 0.764551 0.838096 0.192 Uiso 1 1 calc R U . . .
H11B H 0.903631 0.64641 0.828386 0.192 Uiso 1 1 calc R U . . .
H104 H 0.859686 0.706613 0.789119 0.192 Uiso 1 1 calc R U . . .

loop_
_atom_site_aniso_label
_atom_site_aniso_U_11
_atom_site_aniso_U_22
_atom_site_aniso_U_33
_atom_site_aniso_U_23
_atom_site_aniso_U_13
_atom_site_aniso_U_12
Tb1 0.0315(5) 0.0267(4) 0.0612(7) -0.0120(5) 0.0081(5) -0.0022(5)
O1 0.064(10) 0.041(8) 0.071(10) -0.006(7) 0.007(8) -0.007(7)
O2 0.047(9) 0.049(8) 0.063(9) -0.005(7) 0.001(7) -0.002(7)
O3 0.083(14) 0.069(12) 0.094(14) -0.001(11) 0.000(11) 0.001(12)
O4 0.045(9) 0.055(8) 0.074(10) -0.008(8) 0.010(7) 0.008(8)
O5 0.068(10) 0.067(9) 0.105(11) -0.027(10) -0.007(8) 0.013(10)
O6 0.082(15) 0.109(17) 0.17(2) -0.067(16) -0.018(14) 0.018(14)
O7 0.038(8) 0.036(7) 0.086(10) -0.011(7) 0.015(7) 0.013(7)
O8 0.043(8) 0.032(7) 0.074(9) -0.012(7) 0.013(7) -0.007(7)
O9 0.086(14) 0.031(8) 0.087(13) 0.003(8) 0.023(10) -0.002(9)
O10 0.085(12) 0.090(12) 0.120(13) -0.027(10) 0.050(10) -0.010(10)
O11 0.123(14) 0.113(14) 0.111(13) -0.039(11) 0.041(11) -0.029(11)
O12 0.100(15) 0.078(13) 0.098(14) 0.002(12) 0.063(12) 0.004(13)
O13 0.050(9) 0.047(8) 0.058(9) 0.001(7) 0.003(7) -0.001(7)
O14 0.043(8) 0.056(9) 0.063(9) 0.001(7) 0.011(7) 0.010(7)
O15 0.060(11) 0.078(13) 0.060(11) 0.010(10) 0.011(9) 0.004(11)
N1 0.047(10) 0.044(9) 0.052(10) 0.003(8) -0.003(8) 0.011(9)
N2 0.052(11) 0.069(11) 0.088(12) -0.034(10) -0.007(9) -0.012(10)
N3 0.053(10) 0.033(8) 0.056(10) 0.011(7) 0.017(8) 0.003(8)
N4 0.066(11) 0.063(11) 0.074(11) -0.005(10) 0.020(9) 0.000(10)
N5 0.033(8) 0.037(8) 0.051(9) -0.003(8) 0.013(7) 0.002(8)
Tb2 0.0662(12) 0.0274(7) 0.0404(9) 0 0.0174(8) 0
O16 0.073(10) 0.062(10) 0.062(9) -0.015(8) 0.004(8) -0.011(9)
O17 0.050(9) 0.037(7) 0.053(9) 0.000(6) -0.002(7) 0.004(7)
O18 0.053(11) 0.105(15) 0.068(12) 0.007(11) -0.018(9) 0.029(11)
O19 0.057(9) 0.058(9) 0.054(9) -0.014(7) 0.011(7) -0.015(8)
O20 0.087(11) 0.076(11) 0.074(10) -0.026(9) 0.030(9) -0.025(9)
O21 0.130(19) 0.106(16) 0.094(15) -0.037(14) 0.068(14) -0.015(16)
O22 0.106(12) 0.063(10) 0.070(10) 0.000(8) 0.024(9) 0.001(9)
O23 0.13(2) 0.061(12) 0.12(2) 0 0.031(18) 0
N6 0.049(10) 0.057(10) 0.055(10) 0.002(9) 0.005(8) -0.007(9)
N7 0.070(12) 0.058(10) 0.056(10) -0.011(9) 0.041(9) 0.003(10)
N8 0.079(15) 0.048(10) 0.069(14) 0 0.017(11) 0
Tb3 0.0433(12) 0.0297(9) 0.0398(12) -0.0013(8) 0.0124(9) -0.0037(9)
Co1 0.0339(15) 0.0330(15) 0.0363(16) 0.0017(13) 0.0030(11) -0.0004(13)
N21 0.054(12) 0.037(10) 0.024(9) -0.004(8) 0.009(8) 0.006(9)
N22 0.053(12) 0.028(9) 0.046(11) 0.013(8) 0.007(9) -0.011(9)
N23 0.033(9) 0.040(10) 0.045(11) 0.001(9) -0.003(8) 0.002(10)
N24 0.046(12) 0.025(9) 0.053(12) -0.002(8) 0.003(9) -0.003(9)
N25 0.008(7) 0.048(10) 0.038(10) 0.006(8) 0.004(7) 0.008(7)
N26 0.029(10) 0.035(10) 0.048(11) -0.006(8) 0.015(8) -0.008(8)
C1 0.062(17) 0.032(12) 0.054(15) 0.022(11) 0.010(12) 0.001(11)
C2 0.076(19) 0.025(12) 0.063(17) 0.010(11) 0.022(14) 0.021(12)
C3 0.14(4) 0.043(15) 0.049(19) -0.006(14) 0.026(19) 0.024(19)
C4 0.14(3) 0.063(18) 0.039(16) -0.003(14) 0.033(18) 0.00(2)
C5 0.116(17) 0.088(16) 0.094(16) -0.004(12) 0.020(12) 0.014(13)
C6 0.19(4) 0.067(19) 0.046(17) -0.009(16) 0.04(2) 0.01(3)
C7 0.12(3) 0.035(13) 0.049(17) -0.007(11) -0.005(15) 0.013(15)
C8 0.09(2) 0.054(16) 0.041(15) 0.003(12) 0.003(14) -0.002(15)
C9 0.069(12) 0.037(11) 0.058(12) 0.004(9) -0.007(9) 0.003(10)
C10 0.053(14) 0.044(12) 0.046(13) 0.003(13) 0.012(10) -0.001(15)
C11 0.066(17) 0.045(14) 0.045(15) -0.004(11) 0.018(12) 0.012(13)
C12 0.08(2) 0.024(12) 0.060(17) -0.007(11) -0.002(14) -0.005(13)
C13 0.040(14) 0.052(15) 0.056(15) -0.005(12) 0.023(11) -0.007(12)
C14 0.048(16) 0.034(13) 0.077(18) -0.006(12) 0.014(13) -0.011(12)
C15 0.049(18) 0.033(13) 0.10(2) -0.025(14) 0.011(16) -0.009(12)
C16 0.052(16) 0.031(12) 0.074(18) -0.005(11) 0.020(14) 0.005(11)
C17 0.035(16) 0.052(18) 0.19(4) -0.03(2) 0.04(2) 0.003(14)
C18 0.044(16) 0.06(2) 0.14(3) -0.03(2) -0.001(17) 0.013(16)
C19 0.07(2) 0.042(14) 0.055(16) -0.005(11) -0.001(13) -0.012(13)
C20 0.039(16) 0.060(19) 0.09(2) 0.005(15) -0.028(14) -0.011(14)
C21 0.063(18) 0.028(13) 0.072(18) 0.006(11) -0.007(14) 0.007(12)
C22 0.044(15) 0.031(11) 0.068(16) 0.013(12) -0.009(12) -0.004(11)
C23 0.032(12) 0.041(12) 0.041(13) 0.006(10) 0.002(10) 0.013(10)
C24 0.035(12) 0.039(11) 0.047(13) 0.000(11) 0.006(9) -0.018(12)
C25 0.039(13) 0.07(2) 0.042(13) 0.005(12) 0.017(10) 0.014(13)
C26 0.027(11) 0.071(17) 0.035(12) 0.004(12) 0.004(9) -0.007(13)
C27 0.031(11) 0.036(12) 0.061(15) -0.007(11) 0.012(10) 0.001(10)
C28 0.031(9) 0.043(10) 0.054(11) -0.015(8) 0.025(8) 0.000(8)
C29 0.039(12) 0.030(11) 0.037(12) 0.001(9) -0.005(9) 0.007(9)
C30 0.039(12) 0.042(12) 0.043(13) -0.004(10) -0.001(10) 0.005(11)
C31 0.041(12) 0.029(10) 0.041(12) -0.004(9) 0.021(10) 0.011(9)
C32 0.074(18) 0.049(14) 0.030(11) 0.007(10) 0.029(11) 0.011(13)
C33 0.028(11) 0.047(14) 0.036(12) 0.010(10) 0.008(9) -0.004(10)
C34 0.044(14) 0.049(15) 0.069(17) 0.014(13) 0.037(13) 0.004(12)
C35 0.053(13) 0.014(8) 0.026(10) 0.000(7) 0.009(9) 0.011(9)
C36 0.037(11) 0.027(10) 0.032(11) -0.002(8) 0.014(9) 0.006(9)
Co2 0.0295(15) 0.0284(14) 0.0363(15) 0.0007(12) 0.0050(11) 0.0030(12)
N31 0.041(11) 0.051(11) 0.031(10) 0.004(9) 0.010(8) 0.010(10)
N32 0.047(13) 0.078(17) 0.059(14) 0.015(13) 0.015(11) 0.010(12)
N33 0.034(10) 0.011(8) 0.047(11) 0.007(7) -0.001(8) -0.008(7)
N34 0.022(9) 0.040(11) 0.049(12) 0.006(8) 0.000(8) -0.004(7)
N35 0.036(11) 0.031(9) 0.051(12) -0.015(8) 0.013(9) -0.007(8)
N36 0.029(10) 0.030(10) 0.068(14) -0.004(9) 0.011(10) 0.002(8)
C37 0.061(17) 0.045(13) 0.065(17) 0.005(12) 0.009(13) 0.043(13)
C38 0.19(4) 0.039(14) 0.058(19) 0.000(14) 0.05(2) 0.01(2)
C39 0.124(19) 0.108(19) 0.111(18) -0.004(13) 0.038(13) 0.013(13)
C40 0.20(4) 0.058(18) 0.054(19) -0.012(15) 0.07(2) 0.01(2)
C41 0.23(7) 0.20(7) 0.08(3) -0.04(4) 0.08(4) -0.02(5)
C42 0.17(5) 0.22(6) 0.05(2) 0.07(3) 0.05(3) 0.05(5)
C43 0.11(3) 0.12(3) 0.040(17) 0.016(18) 0.023(18) 0.03(2)
C44 0.10(3) 0.21(6) 0.07(3) 0.05(3) 0.02(2) 0.08(4)
C45 0.12(3) 0.12(3) 0.12(3) 0.06(3) 0.05(3) 0.05(3)
C46 0.11(3) 0.09(2) 0.064(18) 0.045(18) 0.032(17) 0.05(2)
C47 0.058(16) 0.078(18) 0.019(12) 0.004(11) -0.003(10) 0.016(14)
C48 0.080(19) 0.071(17) 0.027(12) -0.010(12) 0.013(12) -0.003(16)
C49 0.038(13) 0.037(12) 0.034(11) -0.011(10) -0.005(9) -0.002(11)
C50 0.041(14) 0.049(14) 0.055(15) 0.003(13) -0.015(11) -0.003(13)
C51 0.050(15) 0.044(13) 0.074(18) 0.017(12) 0.018(13) 0.005(12)
C52 0.023(11) 0.050(13) 0.052(14) 0.010(11) 0.003(10) 0.006(10)
C53 0.054(14) 0.046(14) 0.075(17) 0.012(13) 0.027(13) 0.000(13)
C54 0.033(13) 0.061(16) 0.065(17) 0.002(13) 0.016(11) 0.006(12)
C55 0.057(16) 0.046(14) 0.051(15) 0.008(11) 0.026(12) 0.011(12)
C56 0.07(2) 0.039(15) 0.11(3) -0.016(15) 0.029(19) 0.004(15)
C57 0.060(17) 0.017(10) 0.11(2) -0.009(12) 0.033(17) 0.004(11)
C58 0.034(13) 0.051(13) 0.058(16) -0.024(12) 0.013(11) -0.010(11)
C59 0.063(16) 0.021(12) 0.042(13) 0.000(8) 0.004(11) 0.009(10)
C60 0.039(13) 0.047(13) 0.036(13) -0.004(10) 0.007(10) 0.007(11)
C61 0.020(10) 0.042(11) 0.035(12) 0.005(9) 0.007(8) 0.000(9)
C62 0.049(15) 0.059(18) 0.048(15) 0.009(12) 0.013(12) 0.014(13)
C63 0.063(19) 0.074(18) 0.044(15) -0.018(14) -0.008(13) 0.037(16)
C64 0.031(12) 0.051(13) 0.048(14) -0.027(11) 0.007(10) -0.002(10)
C65 0.058(18) 0.071(18) 0.067(19) -0.021(16) -0.024(14) 0.028(17)
C66 0.030(13) 0.042(13) 0.10(2) -0.011(14) 0.010(14) 0.005(11)
C67 0.054(16) 0.037(13) 0.074(18) 0.004(12) 0.026(14) 0.008(12)
C68 0.052(16) 0.030(12) 0.13(3) -0.033(18) 0.047(17) -0.018(15)
C69 0.048(13) 0.06(2) 0.11(3) 0.020(19) 0.023(17) 0.007(15)
C70 0.064(13) 0.063(18) 0.066(17) 0.004(14) 0.032(13) 0.002(14)
C71 0.022(10) 0.030(10) 0.048(13) -0.016(9) 0.004(9) 0.002(9)
C72 0.023(10) 0.032(11) 0.046(13) -0.020(10) 0.003(9) 0.010(9)

loop_
_atom_type_symbol
_atom_type_description
_atom_type_scat_dispersion_real
_atom_type_scat_dispersion_imag
_atom_type_scat_source
C C 0.0033 0.0016 'International Tables Vol C Tables 4.2.6.8 and 6.1.1.4'
H H 0 0 'International Tables Vol C Tables 4.2.6.8 and 6.1.1.4'
Co Co 0.3494 0.9721 'International Tables Vol C Tables 4.2.6.8 and 6.1.1.4'
N N 0.0061 0.0033 'International Tables Vol C Tables 4.2.6.8 and 6.1.1.4'
O O 0.0106 0.006 'International Tables Vol C Tables 4.2.6.8 and 6.1.1.4'
Tb Tb -0.1723 4.1537 'International Tables Vol C Tables 4.2.6.8 and 6.1.1.4'

loop_
_geom_angle_atom_site_label_1
_geom_angle_atom_site_label_2
_geom_angle_atom_site_label_3
_geom_angle
_geom_angle_site_symmetry_1
_geom_angle_site_symmetry_3
_geom_angle_publ_flag
O8 Tb1 O7 53.0(6) . . ?
O8 Tb1 O2 122.9(5) . . ?
O7 Tb1 O2 167.8(6) . . ?
O8 Tb1 O11 82.6(8) . . ?
O7 Tb1 O11 75.7(9) . . ?
O2 Tb1 O11 92.7(9) . . ?
O8 Tb1 O5 119.8(7) . . ?
O7 Tb1 O5 69.5(7) . . ?
O2 Tb1 O5 117.0(7) . . ?
O11 Tb1 O5 100.4(9) . . ?
O8 Tb1 O10 130.1(7) . . ?
O7 Tb1 O10 97.2(7) . . ?
O2 Tb1 O10 77.3(7) . . ?
O11 Tb1 O10 49.1(9) . . ?
O5 Tb1 O10 67.4(9) . . ?
O8 Tb1 O4 152.2(6) . . ?
O7 Tb1 O4 119.4(6) . . ?
O2 Tb1 O4 69.9(6) . . ?
O11 Tb1 O4 123.5(8) . . ?
O5 Tb1 O4 51.7(7) . . ?
O10 Tb1 O4 74.5(7) . . ?
O8 Tb1 O14 76.4(6) . . ?
O7 Tb1 O14 74.8(6) . . ?
O2 Tb1 O14 116.5(6) . . ?
O11 Tb1 O14 150.2(9) . . ?
O5 Tb1 O14 73.0(7) . . ?
O10 Tb1 O14 139.8(8) . . ?
O4 Tb1 O14 75.8(6) . . ?
O8 Tb1 O13 81.6(6) . . ?
O7 Tb1 O13 116.7(6) . . ?
O2 Tb1 O13 71.1(6) . . ?
O11 Tb1 O13 145.7(9) . . ?
O5 Tb1 O13 113.9(7) . . ?
O10 Tb1 O13 144.7(7) . . ?
O4 Tb1 O13 80.1(6) . . ?
O14 Tb1 O13 51.1(6) . . ?
O8 Tb1 O1 72.0(6) . . ?
O7 Tb1 O1 120.2(6) . . ?
O2 Tb1 O1 52.0(5) . . ?
O11 Tb1 O1 75.9(9) . . ?
O5 Tb1 O1 167.5(7) . . ?
O10 Tb1 O1 102.1(8) . . ?
O4 Tb1 O1 120.2(6) . . ?
O14 Tb1 O1 116.2(6) . . ?
O13 Tb1 O1 70.3(6) . . ?
O8 Tb1 N2 142.3(7) . . ?
O7 Tb1 N2 95.9(7) . . ?
O2 Tb1 N2 91.8(7) . . ?
O11 Tb1 N2 112.6(9) . . ?
O5 Tb1 N2 26.9(7) . . ?
O10 Tb1 N2 66.9(8) . . ?
O4 Tb1 N2 25.0(6) . . ?
O14 Tb1 N2 74.7(7) . . ?
O13 Tb1 N2 98.4(7) . . ?
O1 Tb1 N2 143.7(7) . . ?
O8 Tb1 N1 96.3(6) . . ?
O7 Tb1 N1 145.1(6) . . ?
O2 Tb1 N1 26.9(5) . . ?
O11 Tb1 N1 85.2(9) . . ?
O5 Tb1 N1 143.8(7) . . ?
O10 Tb1 N1 91.6(8) . . ?
O4 Tb1 N1 95.5(6) . . ?
O14 Tb1 N1 117.7(6) . . ?
O13 Tb1 N1 66.6(6) . . ?
O1 Tb1 N1 25.2(5) . . ?
N2 Tb1 N1 118.5(7) . . ?
N1 O1 Tb1 93.4(14) . . ?
N1 O2 Tb1 95.3(12) . . ?
N2 O4 Tb1 95.0(15) . . ?
N2 O5 Tb1 93.2(15) . . ?
N3 O7 Tb1 95.5(11) . . ?
N3 O8 Tb1 98.2(13) . . ?
N4 O10 Tb1 99.2(18) . . ?
N4 O11 Tb1 102(2) . . ?
N5 O13 Tb1 94.5(12) . . ?
N5 O14 Tb1 94.8(13) . . ?
O3 N1 O1 122(2) . . ?
O3 N1 O2 119(2) . . ?
O1 N1 O2 118.8(19) . . ?
O3 N1 Tb1 174.1(19) . . ?
O1 N1 Tb1 61.4(12) . . ?
O2 N1 Tb1 57.8(10) . . ?
O4 N2 O6 121(3) . . ?
O4 N2 O5 119(2) . . ?
O6 N2 O5 120(3) . . ?
O4 N2 Tb1 60.1(12) . . ?
O6 N2 Tb1 177(3) . . ?
O5 N2 Tb1 59.9(12) . . ?
O9 N3 O8 124(2) . . ?
O9 N3 O7 123(2) . . ?
O8 N3 O7 113.4(17) . . ?
O9 N3 Tb1 176.8(17) . . ?
O8 N3 Tb1 56.2(10) . . ?
O7 N3 Tb1 57.2(9) . . ?
O12 N4 O11 128(3) . . ?
O12 N4 O10 123(3) . . ?
O11 N4 O10 109(3) . . ?
O12 N4 Tb1 177(2) . . ?
O11 N4 Tb1 53.7(16) . . ?
O10 N4 Tb1 55.4(14) . . ?
O14 N5 O15 120(2) . . ?
O14 N5 O13 119.3(18) . . ?
O15 N5 O13 121(2) . . ?
O14 N5 Tb1 59.7(11) . . ?
O15 N5 Tb1 179.1(19) . . ?
O13 N5 Tb1 59.8(11) . . ?
O22 Tb2 O22 54.9(10) 2_655 . ?
O22 Tb2 O17 120.8(6) 2_655 2_655 ?
O22 Tb2 O17 158.7(7) . 2_655 ?
O22 Tb2 O17 158.7(7) 2_655 . ?
O22 Tb2 O17 120.8(6) . . ?
O17 Tb2 O17 71.1(8) 2_655 . ?
O22 Tb2 O19 85.3(7) 2_655 . ?
O22 Tb2 O19 125.7(7) . . ?
O17 Tb2 O19 70.8(6) 2_655 . ?
O17 Tb2 O19 82.5(6) . . ?
O22 Tb2 O19 125.7(7) 2_655 2_655 ?
O22 Tb2 O19 85.3(7) . 2_655 ?
O17 Tb2 O19 82.5(6) 2_655 2_655 ?
O17 Tb2 O19 70.8(6) . 2_655 ?
O19 Tb2 O19 147.1(9) . 2_655 ?
O22 Tb2 O20 78.1(8) 2_655 . ?
O22 Tb2 O20 81.8(7) . . ?
O17 Tb2 O20 118.9(6) 2_655 . ?
O17 Tb2 O20 80.6(7) . . ?
O19 Tb2 O20 52.2(6) . . ?
O19 Tb2 O20 136.4(7) 2_655 . ?
O22 Tb2 O20 81.8(7) 2_655 2_655 ?
O22 Tb2 O20 78.1(8) . 2_655 ?
O17 Tb2 O20 80.6(7) 2_655 2_655 ?
O17 Tb2 O20 118.9(6) . 2_655 ?
O19 Tb2 O20 136.4(7) . 2_655 ?
O19 Tb2 O20 52.2(6) 2_655 2_655 ?
O20 Tb2 O20 157.3(10) . 2_655 ?
O22 Tb2 O16 69.5(7) 2_655 2_655 ?
O22 Tb2 O16 118.4(7) . 2_655 ?
O17 Tb2 O16 51.4(6) 2_655 2_655 ?
O17 Tb2 O16 120.5(6) . 2_655 ?
O19 Tb2 O16 67.0(7) . 2_655 ?
O19 Tb2 O16 110.5(7) 2_655 2_655 ?
O20 Tb2 O16 112.3(7) . 2_655 ?
O20 Tb2 O16 69.4(7) 2_655 2_655 ?
O22 Tb2 O16 118.4(7) 2_655 . ?
O22 Tb2 O16 69.5(7) . . ?
O17 Tb2 O16 120.6(6) 2_655 . ?
O17 Tb2 O16 51.4(6) . . ?
O19 Tb2 O16 110.5(7) . . ?
O19 Tb2 O16 67.0(7) 2_655 . ?
O20 Tb2 O16 69.4(7) . . ?
O20 Tb2 O16 112.3(7) 2_655 . ?
O16 Tb2 O16 171.8(9) 2_655 . ?
O22 Tb2 N8 27.4(5) 2_655 . ?
O22 Tb2 N8 27.4(5) . . ?
O17 Tb2 N8 144.4(4) 2_655 . ?
O17 Tb2 N8 144.4(4) . . ?
O19 Tb2 N8 106.4(4) . . ?
O19 Tb2 N8 106.4(4) 2_655 . ?
O20 Tb2 N8 78.7(5) . . ?
O20 Tb2 N8 78.7(5) 2_655 . ?
O16 Tb2 N8 94.1(4) 2_655 . ?
O16 Tb2 N8 94.1(4) . . ?
O22 Tb2 N7 78.4(7) 2_655 . ?
O22 Tb2 N7 102.6(8) . . ?
O17 Tb2 N7 96.3(7) 2_655 . ?
O17 Tb2 N7 82.9(7) . . ?
O19 Tb2 N7 26.7(6) . . ?
O19 Tb2 N7 152.6(7) 2_655 . ?
O20 Tb2 N7 25.7(7) . . ?
O20 Tb2 N7 154.8(7) 2_655 . ?
O16 Tb2 N7 89.0(7) 2_655 . ?
O16 Tb2 N7 90.9(7) . . ?
N8 Tb2 N7 90.5(5) . . ?
N6 O16 Tb2 94.5(14) . . ?
N6 O17 Tb2 99.8(14) . . ?
N7 O19 Tb2 96.5(12) . . ?
N7 O20 Tb2 96.5(15) . . ?
N8 O22 Tb2 95.6(17) . . ?
O18 N6 O17 122(2) . . ?
O18 N6 O16 123(2) . . ?
O17 N6 O16 114(2) . . ?
O18 N6 Tb2 172(2) . . ?
O17 N6 Tb2 55.2(11) . . ?
O16 N6 Tb2 59.1(12) . . ?
O21 N7 O20 124(3) . . ?
O21 N7 O19 122(3) . . ?
O20 N7 O19 114.0(19) . . ?
O21 N7 Tb2 172(2) . . ?
O20 N7 Tb2 57.9(12) . . ?
O19 N7 Tb2 56.7(10) . . ?
O23 N8 O22 123.0(16) . . ?
O23 N8 O22 123.0(16) . 2_655 ?
O22 N8 O22 114(3) . 2_655 ?
O23 N8 Tb2 180 . . ?
O22 N8 Tb2 57.0(16) . . ?
O22 N8 Tb2 57.0(16) 2_655 . ?
O31 Tb3 O27 69.8(2) . . ?
O31 Tb3 O33 157.6(3) . . ?
O27 Tb3 O33 126.3(3) . . ?
O31 Tb3 O34 121.8(4) . . ?
O27 Tb3 O34 152.8(3) . . ?
O33 Tb3 O34 52.5(3) . . ?
O31 Tb3 O37 85.4(3) . . ?
O27 Tb3 O37 130.3(3) . . ?
O33 Tb3 O37 72.22(19) . . ?
O34 Tb3 O37 76.8(2) . . ?
O31 Tb3 O24 77.0(2) . . ?
O27 Tb3 O24 76.6(2) . . ?
O33 Tb3 O24 119.5(4) . . ?
O34 Tb3 O24 82.2(3) . . ?
O37 Tb3 O24 139.8(2) . . ?
O31 Tb3 O36 85.2(3) . . ?
O27 Tb3 O36 82.6(3) . . ?
O33 Tb3 O36 82.1(3) . . ?
O34 Tb3 O36 120.9(3) . . ?
O37 Tb3 O36 52.0(2) . . ?
O24 Tb3 O36 156.3(3) . . ?
O31 Tb3 O30 52.3(2) . . ?
O27 Tb3 O30 118.2(2) . . ?
O33 Tb3 O30 115.5(3) . . ?
O34 Tb3 O30 69.7(3) . . ?
O37 Tb3 O30 69.0(2) . . ?
O24 Tb3 O30 71.7(2) . . ?
O36 Tb3 O30 109.4(3) . . ?
O31 Tb3 O28 117.3(3) . . ?
O27 Tb3 O28 52.2(3) . . ?
O33 Tb3 O28 74.4(4) . . ?
O34 Tb3 O28 120.6(4) . . ?
O37 Tb3 O28 113.2(3) . . ?
O24 Tb3 O28 107.0(3) . . ?
O36 Tb3 O28 67.5(2) . . ?
O30 Tb3 O28 169.6(3) . . ?
O31 Tb3 O25 123.6(2) . . ?
O27 Tb3 O25 75.88(19) . . ?
O33 Tb3 O25 78.1(2) . . ?
O34 Tb3 O25 77.6(2) . . ?
O37 Tb3 O25 148.8(3) . . ?
O24 Tb3 O25 52.0(2) . . ?
O36 Tb3 O25 133.0(2) . . ?
O30 Tb3 O25 117.6(2) . . ?
O28 Tb3 O25 66.2(2) . . ?
O31 Tb3 N12 144.2(3) . . ?
O27 Tb3 N12 145.4(3) . . ?
O33 Tb3 N12 26.2(3) . . ?
O34 Tb3 N12 26.3(3) . . ?
O37 Tb3 N12 72.97(17) . . ?
O24 Tb3 N12 101.3(3) . . ?
O36 Tb3 N12 102.2(3) . . ?
O30 Tb3 N12 92.8(4) . . ?
O28 Tb3 N12 97.5(4) . . ?
O25 Tb3 N12 76.17(18) . . ?
O31 Tb3 N11 26.22(17) . . ?
O27 Tb3 N11 94.14(19) . . ?
O33 Tb3 N11 138.9(3) . . ?
O34 Tb3 N11 95.7(3) . . ?
O37 Tb3 N11 75.8(2) . . ?
O24 Tb3 N11 72.55(18) . . ?
O36 Tb3 N11 98.0(2) . . ?
O30 Tb3 N11 26.05(16) . . ?
O28 Tb3 N11 143.6(3) . . ?
O25 Tb3 N11 124.51(18) . . ?
N12 Tb3 N11 118.5(3) . . ?
N9 O24 Tb3 94.8(4) . . ?
N9 O25 Tb3 94.3(4) . . ?
O26 N9 O24 120.5(5) . . ?
O26 N9 O25 121.1(5) . . ?
O24 N9 O25 118.4(4) . . ?
O26 N9 Tb3 173.8(2) . . ?
O24 N9 Tb3 59.2(3) . . ?
O25 N9 Tb3 59.6(4) . . ?
N10 O27 Tb3 94.5(8) . . ?
N10 O28 Tb3 93.8(5) . . ?
O29 N10 O28 120.7(5) . . ?
O29 N10 O27 119.9(10) . . ?
O28 N10 O27 119.4(11) . . ?
O29 N10 Tb3 176.5(3) . . ?
O28 N10 Tb3 60.1(5) . . ?
O27 N10 Tb3 59.4(7) . . ?
N11 O30 Tb3 93.8(4) . . ?
N11 O31 Tb3 94.4(3) . . ?
O30 N11 O32 120.5(5) . . ?
O30 N11 O31 119.5(5) . . ?
O32 N11 O31 120.0(5) . . ?
O30 N11 Tb3 60.1(3) . . ?
O32 N11 Tb3 179.4(4) . . ?
O31 N11 Tb3 59.3(3) . . ?
N12 O33 Tb3 93.8(5) . . ?
N12 O34 Tb3 93.7(5) . . ?
O35 N12 O33 120.3(11) . . ?
O35 N12 O34 119.7(11) . . ?
O33 N12 O34 120.0(5) . . ?
O35 N12 Tb3 179.1(6) . . ?
O33 N12 Tb3 60.0(4) . . ?
O34 N12 Tb3 60.0(4) . . ?
N13 O36 Tb3 94.3(4) . . ?
N13 O37 Tb3 94.6(5) . . ?
O36 N13 O38 121.1(6) . . ?
O36 N13 O37 118.8(5) . . ?
O38 N13 O37 120.0(6) . . ?
O36 N13 Tb3 59.7(3) . . ?
O38 N13 Tb3 175.4(3) . . ?
O37 N13 Tb3 59.4(3) . . ?
N24 Co1 N25 170.1(7) . . ?
N24 Co1 N26 96.2(7) . . ?
N25 Co1 N26 78.5(6) . . ?
N24 Co1 N21 96.2(8) . . ?
N25 Co1 N21 92.6(7) . . ?
N26 Co1 N21 94.6(7) . . ?
N24 Co1 N23 78.2(7) . . ?
N25 Co1 N23 93.3(7) . . ?
N26 Co1 N23 89.2(7) . . ?
N21 Co1 N23 173.5(7) . . ?
N24 Co1 N22 88.9(7) . . ?
N25 Co1 N22 97.3(7) . . ?
N26 Co1 N22 171.9(8) . . ?
N21 Co1 N22 78.7(7) . . ?
N23 Co1 N22 98.0(7) . . ?
C1 N21 C12 113(2) . . ?
C1 N21 Co1 131.3(16) . . ?
C12 N21 Co1 114.9(15) . . ?
C10 N22 C11 119(2) . . ?
C10 N22 Co1 128.4(17) . . ?
C11 N22 Co1 112.3(15) . . ?
C13 N23 C24 118(2) . . ?
C13 N23 Co1 128.9(16) . . ?
C24 N23 Co1 112.9(17) . . ?
C23 N24 C22 115(2) . . ?
C23 N24 Co1 115.8(15) . . ?
C22 N24 Co1 128.8(17) . . ?
C25 N25 C36 117.1(18) . . ?
C25 N25 Co1 127.8(15) . . ?
C36 N25 Co1 115.1(13) . . ?
C34 N26 C35 116(2) . . ?
C34 N26 Co1 130.6(17) . . ?
C35 N26 Co1 113.6(13) . . ?
N21 C1 C2 127(2) . . ?
N21 C1 H1A 116.7 . . ?
C2 C1 H1A 116.7 . . ?
C3 C2 C1 117(2) . . ?
C3 C2 H2A 121.7 . . ?
C1 C2 H2A 121.7 . . ?
C4 C3 C2 122(3) . . ?
C4 C3 H3A 118.9 . . ?
C2 C3 H3A 118.9 . . ?
C3 C4 C12 118(2) . . ?
C3 C4 C5 128(3) . . ?
C12 C4 C5 114(3) . . ?
C6 C5 C4 127(4) . . ?
C6 C5 H5A 116.4 . . ?
C4 C5 H5A 116.4 . . ?
C5 C6 C7 119(3) . . ?
C5 C6 H6A 120.6 . . ?
C7 C6 H6A 120.6 . . ?
C11 C7 C8 118(2) . . ?
C11 C7 C6 117(2) . . ?
C8 C7 C6 125(3) . . ?
C9 C8 C7 120(2) . . ?
C9 C8 H8A 120 . . ?
C7 C8 H8A 120 . . ?
C8 C9 C10 119(2) . . ?
C8 C9 H9A 120.7 . . ?
C10 C9 H9A 120.7 . . ?
N22 C10 C9 123(2) . . ?
N22 C10 H10A 118.6 . . ?
C9 C10 H10A 118.6 . . ?
N22 C11 C7 121(2) . . ?
N22 C11 C12 118(2) . . ?
C7 C11 C12 121(2) . . ?
N21 C12 C4 123(2) . . ?
N21 C12 C11 116(2) . . ?
C4 C12 C11 121(2) . . ?
N23 C13 C14 123(2) . . ?
N23 C13 H13A 118.4 . . ?
C14 C13 H13A 118.4 . . ?
C15 C14 C13 119(2) . . ?
C15 C14 H14A 120.4 . . ?
C13 C14 H14A 120.4 . . ?
C14 C15 C16 119(2) . . ?
C14 C15 H15A 120.3 . . ?
C16 C15 H15A 120.3 . . ?
C24 C16 C17 118(2) . . ?
C24 C16 C15 118(2) . . ?
C17 C16 C15 124(2) . . ?
C18 C17 C16 123(3) . . ?
C18 C17 H17A 118.5 . . ?
C16 C17 H17A 118.5 . . ?
C17 C18 C19 117(3) . . ?
C17 C18 H18A 121.5 . . ?
C19 C18 H18A 121.5 . . ?
C23 C19 C20 118(3) . . ?
C23 C19 C18 122(2) . . ?
C20 C19 C18 119(3) . . ?
C21 C20 C19 118(3) . . ?
C21 C20 H20A 121.1 . . ?
C19 C20 H20A 121.1 . . ?
C22 C21 C20 119(3) . . ?
C22 C21 H21A 120.5 . . ?
C20 C21 H21A 120.5 . . ?
C21 C22 N24 124(3) . . ?
C21 C22 H22A 118 . . ?
N24 C22 H22A 118 . . ?
N24 C23 C19 125(2) . . ?
N24 C23 C24 116(2) . . ?
C19 C23 C24 119(2) . . ?
C16 C24 N23 122(2) . . ?
C16 C24 C23 121(2) . . ?
N23 C24 C23 117(2) . . ?
N25 C25 C26 121(2) . . ?
N25 C25 H25A 119.3 . . ?
C26 C25 H25A 119.3 . . ?
C27 C26 C25 119(2) . . ?
C27 C26 H26A 120.7 . . ?
C25 C26 H26A 120.7 . . ?
C26 C27 C28 124(2) . . ?
C26 C27 H27A 117.9 . . ?
C28 C27 H27A 117.9 . . ?
C29 C28 C36 122(2) . . ?
C29 C28 C27 125(2) . . ?
C36 C28 C27 114(2) . . ?
C30 C29 C28 119(2) . . ?
C30 C29 H29A 120.6 . . ?
C28 C29 H29A 120.6 . . ?
C29 C30 C31 122(2) . . ?
C29 C30 H30A 118.8 . . ?
C31 C30 H30A 118.8 . . ?
C30 C31 C35 119(2) . . ?
C30 C31 C32 126(2) . . ?
C35 C31 C32 115(2) . . ?
C33 C32 C31 119(2) . . ?
C33 C32 H32A 120.5 . . ?
C31 C32 H32A 120.5 . . ?
C32 C33 C34 122(2) . . ?
C32 C33 H33A 119.1 . . ?
C34 C33 H33A 119.1 . . ?
N26 C34 C33 124(2) . . ?
N26 C34 H34A 118 . . ?
C33 C34 H34A 118 . . ?
N26 C35 C31 124.3(19) . . ?
N26 C35 C36 117.2(18) . . ?
C31 C35 C36 118(2) . . ?
N25 C36 C28 125.3(19) . . ?
N25 C36 C35 115.6(19) . . ?
C28 C36 C35 119.1(19) . . ?
N35 Co2 N36 77.6(8) . . ?
N35 Co2 N33 98.2(7) . . ?
N36 Co2 N33 171.5(7) . . ?
N35 Co2 N31 93.8(7) . . ?
N36 Co2 N31 88.5(7) . . ?
N33 Co2 N31 99.3(7) . . ?
N35 Co2 N32 170.2(8) . . ?
N36 Co2 N32 96.9(9) . . ?
N33 Co2 N32 88.3(8) . . ?
N31 Co2 N32 77.8(8) . . ?
N35 Co2 N34 91.6(7) . . ?
N36 Co2 N34 93.4(7) . . ?
N33 Co2 N34 79.2(6) . . ?
N31 Co2 N34 174.6(7) . . ?
N32 Co2 N34 96.9(8) . . ?
C37 N31 C48 119(2) . . ?
C37 N31 Co2 128.8(16) . . ?
C48 N31 Co2 111.9(16) . . ?
C46 N32 C47 120(2) . . ?
C46 N32 Co2 128(2) . . ?
C47 N32 Co2 112.2(16) . . ?
C49 N33 C60 118.8(19) . . ?
C49 N33 Co2 129.9(16) . . ?
C60 N33 Co2 111.1(13) . . ?
C58 N34 C59 122(2) . . ?
C58 N34 Co2 127.1(15) . . ?
C59 N34 Co2 110.7(13) . . ?
C72 N35 C61 113.6(18) . . ?
C72 N35 Co2 115.9(15) . . ?
C61 N35 Co2 130.6(14) . . ?
C70 N36 C71 118(2) . . ?
C70 N36 Co2 128.0(18) . . ?
C71 N36 Co2 114.3(15) . . ?
N31 C37 C38 122(3) . . ?
N31 C37 H37A 118.8 . . ?
C38 C37 H37A 118.8 . . ?
C39 C38 C37 122(3) . . ?
C39 C38 H38A 118.9 . . ?
C37 C38 H38A 118.9 . . ?
C38 C39 C40 118(4) . . ?
C38 C39 H39A 121 . . ?
C40 C39 H39A 121 . . ?
C41 C40 C48 119(4) . . ?
C41 C40 C39 125(4) . . ?
C48 C40 C39 115(3) . . ?
C42 C41 C40 121(5) . . ?
C42 C41 H41A 119.6 . . ?
C40 C41 H41A 119.6 . . ?
C41 C42 C43 122(4) . . ?
C41 C42 H42A 119 . . ?
C43 C42 H42A 119 . . ?
C42 C43 C44 119(3) . . ?
C42 C43 C47 119(3) . . ?
C44 C43 C47 122(4) . . ?
C45 C44 C43 118(4) . . ?
C45 C44 H44A 120.9 . . ?
C43 C44 H44A 120.9 . . ?
C44 C45 C46 118(3) . . ?
C44 C45 H45A 121 . . ?
C46 C45 H45A 121 . . ?
N32 C46 C45 121(3) . . ?
N32 C46 H46A 119.7 . . ?
C45 C46 H46A 119.7 . . ?
C48 C47 N32 118(2) . . ?
C48 C47 C43 121(3) . . ?
N32 C47 C43 121(3) . . ?
C47 C48 N31 119(2) . . ?
C47 C48 C40 118(2) . . ?
N31 C48 C40 122(3) . . ?
N33 C49 C50 126(2) . . ?
N33 C49 H49A 117.2 . . ?
C50 C49 H49A 117.2 . . ?
C51 C50 C49 118(2) . . ?
C51 C50 H50A 121 . . ?
C49 C50 H50A 121 . . ?
C50 C51 C52 119(2) . . ?
C50 C51 H51A 120.3 . . ?
C52 C51 H51A 120.3 . . ?
C51 C52 C53 126(2) . . ?
C51 C52 C60 117(2) . . ?
C53 C52 C60 117(2) . . ?
C54 C53 C52 124(2) . . ?
C54 C53 H53A 118.1 . . ?
C52 C53 H53A 118.1 . . ?
C53 C54 C55 120(2) . . ?
C53 C54 H54A 120.1 . . ?
C55 C54 H54A 120.1 . . ?
C56 C55 C59 119(2) . . ?
C56 C55 C54 122(2) . . ?
C59 C55 C54 119(2) . . ?
C55 C56 C57 117(3) . . ?
C55 C56 H56A 121.4 . . ?
C57 C56 H56A 121.4 . . ?
C58 C57 C56 121(2) . . ?
C58 C57 H57A 119.7 . . ?
C56 C57 H57A 119.7 . . ?
N34 C58 C57 121(2) . . ?
N34 C58 H58A 119.6 . . ?
C57 C58 H58A 119.6 . . ?
N34 C59 C60 119(2) . . ?
N34 C59 C55 120(2) . . ?
C60 C59 C55 121(2) . . ?
N33 C60 C59 120(2) . . ?
N33 C60 C52 121(2) . . ?
C59 C60 C52 119(2) . . ?
C62 C61 N35 126(2) . . ?
C62 C61 H61A 117.2 . . ?
N35 C61 H61A 117.2 . . ?
C61 C62 C63 120(2) . . ?
C61 C62 H62A 120 . . ?
C63 C62 H62A 120 . . ?
C64 C63 C62 119(2) . . ?
C64 C63 H63A 120.6 . . ?
C62 C63 H63A 120.6 . . ?
C63 C64 C72 119(2) . . ?
C63 C64 C65 124(3) . . ?
C72 C64 C65 117(2) . . ?
C66 C65 C64 118(2) . . ?
C66 C65 H65A 120.8 . . ?
C64 C65 H65A 120.8 . . ?
C65 C66 C67 124(2) . . ?
C65 C66 H66A 117.9 . . ?
C67 C66 H66A 117.9 . . ?
C71 C67 C66 117(2) . . ?
C71 C67 C68 118(2) . . ?
C66 C67 C68 125(3) . . ?
C69 C68 C67 118(3) . . ?
C69 C68 H68A 120.8 . . ?
C67 C68 H68A 120.8 . . ?
C68 C69 C70 119(3) . . ?
C68 C69 H69A 120.3 . . ?
C70 C69 H69A 120.3 . . ?
N36 C70 C69 125(3) . . ?
N36 C70 H70A 117.7 . . ?
C69 C70 H70A 117.7 . . ?
N36 C71 C67 122(2) . . ?
N36 C71 C72 117.2(19) . . ?
C67 C71 C72 121(2) . . ?
N35 C72 C71 115.0(19) . . ?
N35 C72 C64 123(2) . . ?
C71 C72 C64 121.8(19) . . ?
N101 C101 C102 176(3) . . ?
C101 C102 H10B 109.5 . . ?
C101 C102 H10C 109.5 . . ?
H10B C102 H10C 109.5 . . ?
C101 C102 H10D 109.5 . . ?
H10B C102 H10D 109.5 . . ?
H10C C102 H10D 109.5 . . ?
N111 C111 C112 175(3) . . ?
C111 C112 H11A 109.5 . . ?
C111 C112 H11B 109.5 . . ?
H11A C112 H11B 109.5 . . ?
C111 C112 H104 109.5 . . ?
H11A C112 H104 109.5 . . ?
H11B C112 H104 109.5 . . ?

loop_
_geom_bond_atom_site_label_1
_geom_bond_atom_site_label_2
_geom_bond_distance
_geom_bond_site_symmetry_2
_geom_bond_publ_flag
Tb1 O8 2.402(15) . ?
Tb1 O7 2.417(15) . ?
Tb1 O2 2.422(18) . ?
Tb1 O11 2.43(3) . ?
Tb1 O5 2.451(19) . ?
Tb1 O10 2.45(2) . ?
Tb1 O4 2.461(18) . ?
Tb1 O14 2.487(17) . ?
Tb1 O13 2.489(18) . ?
Tb1 O1 2.506(19) . ?
Tb1 N2 2.83(2) . ?
Tb1 N1 2.849(19) . ?
O1 N1 1.22(3) . ?
O2 N1 1.29(2) . ?
O3 N1 1.20(3) . ?
O4 N2 1.20(3) . ?
O5 N2 1.28(3) . ?
O6 N2 1.24(3) . ?
O7 N3 1.32(2) . ?
O8 N3 1.25(2) . ?
O9 N3 1.21(2) . ?
O10 N4 1.28(3) . ?
O11 N4 1.22(3) . ?
O12 N4 1.16(3) . ?
O13 N5 1.25(2) . ?
O14 N5 1.24(2) . ?
O15 N5 1.24(2) . ?
Tb2 O22 2.41(2) 2_655 ?
Tb2 O22 2.41(2) . ?
Tb2 O17 2.427(15) 2_655 ?
Tb2 O17 2.427(15) . ?
Tb2 O19 2.445(17) . ?
Tb2 O19 2.445(17) 2_655 ?
Tb2 O20 2.48(2) . ?
Tb2 O20 2.48(2) 2_655 ?
Tb2 O16 2.506(19) 2_655 ?
Tb2 O16 2.506(19) . ?
Tb2 N8 2.86(3) . ?
Tb2 N7 2.905(19) . ?
O16 N6 1.30(3) . ?
O17 N6 1.25(3) . ?
O18 N6 1.17(3) . ?
O19 N7 1.31(3) . ?
O20 N7 1.27(3) . ?
O21 N7 1.18(3) . ?
O22 N8 1.32(3) . ?
O23 N8 1.19(4) . ?
Tb3 O31 2.448(7) . ?
Tb3 O27 2.450(12) . ?
Tb3 O33 2.453(9) . ?
Tb3 O34 2.454(9) . ?
Tb3 O37 2.457(8) . ?
Tb3 O24 2.459(7) . ?
Tb3 O36 2.464(7) . ?
Tb3 O30 2.465(7) . ?
Tb3 O28 2.465(10) . ?
Tb3 O25 2.468(8) . ?
Tb3 N12 2.827(4) . ?
Tb3 N11 2.837(5) . ?
O24 N9 1.255(7) . ?
O25 N9 1.259(6) . ?
O26 N9 1.246(6) . ?
O27 N10 1.252(6) . ?
O28 N10 1.252(11) . ?
O29 N10 1.251(11) . ?
O30 N11 1.249(6) . ?
O31 N11 1.257(7) . ?
O32 N11 1.251(6) . ?
O33 N12 1.252(11) . ?
O34 N12 1.253(11) . ?
O35 N12 1.251(6) . ?
O36 N13 1.252(8) . ?
O37 N13 1.255(7) . ?
O38 N13 1.252(6) . ?
Co1 N24 2.09(2) . ?
Co1 N25 2.092(16) . ?
Co1 N26 2.109(18) . ?
Co1 N21 2.126(18) . ?
Co1 N23 2.13(2) . ?
Co1 N22 2.161(18) . ?
N21 C1 1.34(3) . ?
N21 C12 1.36(3) . ?
N22 C10 1.32(3) . ?
N22 C11 1.37(3) . ?
N23 C13 1.30(3) . ?
N23 C24 1.38(3) . ?
N24 C23 1.35(3) . ?
N24 C22 1.37(3) . ?
N25 C25 1.36(3) . ?
N25 C36 1.37(3) . ?
N26 C34 1.34(3) . ?
N26 C35 1.37(3) . ?
C1 C2 1.36(3) . ?
C1 H1A 0.95 . ?
C2 C3 1.35(4) . ?
C2 H2A 0.95 . ?
C3 C4 1.31(4) . ?
C3 H3A 0.95 . ?
C4 C12 1.42(4) . ?
C4 C5 1.42(5) . ?
C5 C6 1.35(5) . ?
C5 H5A 0.95 . ?
C6 C7 1.47(4) . ?
C6 H6A 0.95 . ?
C7 C11 1.41(4) . ?
C7 C8 1.42(4) . ?
C8 C9 1.35(4) . ?
C8 H8A 0.95 . ?
C9 C10 1.42(3) . ?
C9 H9A 0.95 . ?
C10 H10A 0.95 . ?
C11 C12 1.47(3) . ?
C13 C14 1.44(3) . ?
C13 H13A 0.95 . ?
C14 C15 1.30(4) . ?
C14 H14A 0.95 . ?
C15 C16 1.46(3) . ?
C15 H15A 0.95 . ?
C16 C24 1.37(3) . ?
C16 C17 1.42(4) . ?
C17 C18 1.36(4) . ?
C17 H17A 0.95 . ?
C18 C19 1.45(4) . ?
C18 H18A 0.95 . ?
C19 C23 1.35(4) . ?
C19 C20 1.40(4) . ?
C20 C21 1.40(4) . ?
C20 H20A 0.95 . ?
C21 C22 1.34(4) . ?
C21 H21A 0.95 . ?
C22 H22A 0.95 . ?
C23 C24 1.44(3) . ?
C25 C26 1.42(3) . ?
C25 H25A 0.95 . ?
C26 C27 1.33(3) . ?
C26 H26A 0.95 . ?
C27 C28 1.41(3) . ?
C27 H27A 0.95 . ?
C28 C29 1.39(3) . ?
C28 C36 1.40(3) . ?
C29 C30 1.39(3) . ?
C29 H29A 0.95 . ?
C30 C31 1.39(3) . ?
C30 H30A 0.95 . ?
C31 C35 1.43(3) . ?
C31 C32 1.45(3) . ?
C32 C33 1.33(3) . ?
C32 H32A 0.95 . ?
C33 C34 1.38(3) . ?
C33 H33A 0.95 . ?
C34 H34A 0.95 . ?
C35 C36 1.44(3) . ?
Co2 N35 2.08(2) . ?
Co2 N36 2.097(19) . ?
Co2 N33 2.110(17) . ?
Co2 N31 2.15(2) . ?
Co2 N32 2.15(2) . ?
Co2 N34 2.18(2) . ?
N31 C37 1.31(3) . ?
N31 C48 1.37(3) . ?
N32 C46 1.29(3) . ?
N32 C47 1.37(3) . ?
N33 C49 1.28(3) . ?
N33 C60 1.37(3) . ?
N34 C58 1.32(3) . ?
N34 C59 1.32(3) . ?
N35 C72 1.37(3) . ?
N35 C61 1.40(3) . ?
N36 C70 1.34(3) . ?
N36 C71 1.37(3) . ?
C37 C38 1.38(4) . ?
C37 H37A 0.95 . ?
C38 C39 1.32(5) . ?
C38 H38A 0.95 . ?
C39 C40 1.49(6) . ?
C39 H39A 0.95 . ?
C40 C41 1.410(14) . ?
C40 C48 1.43(4) . ?
C41 C42 1.34(7) . ?
C41 H41A 0.95 . ?
C42 C43 1.36(6) . ?
C42 H42A 0.95 . ?
C43 C44 1.37(5) . ?
C43 C47 1.42(4) . ?
C44 C45 1.35(6) . ?
C44 H44A 0.95 . ?
C45 C46 1.53(5) . ?
C45 H45A 0.95 . ?
C46 H46A 0.95 . ?
C47 C48 1.37(4) . ?
C49 C50 1.42(3) . ?
C49 H49A 0.95 . ?
C50 C51 1.40(4) . ?
C50 H50A 0.95 . ?
C51 C52 1.40(3) . ?
C51 H51A 0.95 . ?
C52 C53 1.43(3) . ?
C52 C60 1.48(3) . ?
C53 C54 1.36(4) . ?
C53 H53A 0.95 . ?
C54 C55 1.45(3) . ?
C54 H54A 0.95 . ?
C55 C56 1.38(4) . ?
C55 C59 1.44(3) . ?
C56 C57 1.41(4) . ?
C56 H56A 0.95 . ?
C57 C58 1.38(3) . ?
C57 H57A 0.95 . ?
C58 H58A 0.95 . ?
C59 C60 1.41(3) . ?
C61 C62 1.33(3) . ?
C61 H61A 0.95 . ?
C62 C63 1.38(4) . ?
C62 H62A 0.95 . ?
C63 C64 1.38(4) . ?
C63 H63A 0.95 . ?
C64 C72 1.43(3) . ?
C64 C65 1.44(4) . ?
C65 C66 1.40(4) . ?
C65 H65A 0.95 . ?
C66 C67 1.40(4) . ?
C66 H66A 0.95 . ?
C67 C71 1.39(3) . ?
C67 C68 1.46(4) . ?
C68 C69 1.35(4) . ?
C68 H68A 0.95 . ?
C69 C70 1.37(4) . ?
C69 H69A 0.95 . ?
C70 H70A 0.95 . ?
C71 C72 1.41(3) . ?
N101 C101 1.1503(14) . ?
C101 C102 1.5003(14) . ?
C102 H10B 0.98 . ?
C102 H10C 0.98 . ?
C102 H10D 0.98 . ?
N111 C111 1.1502(14) . ?
C111 C112 1.5004(15) . ?
C112 H11A 0.98 . ?
C112 H11B 0.98 . ?
C112 H104 0.98 . ?
